data_4076180
loop_
_publ_author_name
'de Fr\'emont, Pierre'
'Scott, Natalie M.'
'Stevens, Edwin D.'
'Ramnial, Taramatee'
'Lightbody, Owen C.'
'Macdonald, Charles L. B.'
'Clyburne, Jason A. C.'
'Abernethy, Colin D.'
'Nolan, Steven P.'

_publ_section_title
;
 Synthesis of Well-DefinedN-Heterocyclic Carbene Silver(I) Complexes
;
_journal_issue 26
_journal_name_full Organometallics
_journal_page_first 6301
_journal_paper_doi 10.1021/om050735i
_journal_volume 24
_journal_year 2005
_chemical_formula_sum 'C21 H26 Ag Cl N2'
_chemical_formula_weight 449.76
_chemical_name_systematic
; 
 ? 
;
_space_group_IT_number 36
_symmetry_cell_setting orthorhombic
_symmetry_space_group_name_Hall 'C 2c -2'
_symmetry_space_group_name_H-M 'C m c 21'
_atom_sites_solution_hydrogens geom
_atom_sites_solution_primary direct
_atom_sites_solution_secondary difmap
_audit_creation_method SHELXL-97
_cell_angle_alpha 90.00
_cell_angle_beta 90.00
_cell_angle_gamma 90.00
_cell_formula_units_Z 4
_cell_length_a 21.0382(10)
_cell_length_b 9.7005(5)
_cell_length_c 9.9477(5)
_cell_measurement_reflns_used 15943
_cell_measurement_temperature 150(2)
_cell_measurement_theta_max 30.529
_cell_measurement_theta_min 2.312
_cell_volume 2030.14(18)
_computing_cell_refinement 'Bruker SMART'
_computing_data_collection 'Bruker SMART'
_computing_data_reduction 'Bruker SAINT'
_computing_molecular_graphics 'Bruker SHELXTL'
_computing_publication_material 'Bruker SHELXTL'
_computing_structure_refinement 'SHELXL-97 (Sheldrick, 1997)'
_computing_structure_solution 'SHELXS-97 (Sheldrick, 1990)'
_diffrn_ambient_temperature 150(2)
_diffrn_measured_fraction_theta_full 0.998
_diffrn_measured_fraction_theta_max 0.998
_diffrn_measurement_device_type 'CCD area detector'
_diffrn_measurement_method 'phi and omega scans'
_diffrn_radiation_monochromator graphite
_diffrn_radiation_source 'fine-focus sealed tube'
_diffrn_radiation_type MoK\a
_diffrn_radiation_wavelength 0.71073
_diffrn_reflns_av_R_equivalents 0.0259
_diffrn_reflns_av_sigmaI/netI 0.0168
_diffrn_reflns_limit_h_max 24
_diffrn_reflns_limit_h_min -24
_diffrn_reflns_limit_k_max 11
_diffrn_reflns_limit_k_min -11
_diffrn_reflns_limit_l_max 11
_diffrn_reflns_limit_l_min -11
_diffrn_reflns_number 11204
_diffrn_reflns_theta_full 25.00
_diffrn_reflns_theta_max 25.00
_diffrn_reflns_theta_min 2.31
_exptl_absorpt_coefficient_mu 1.130
_exptl_absorpt_correction_T_max 1.000000
_exptl_absorpt_correction_T_min 0.778865
_exptl_absorpt_correction_type empirical
_exptl_crystal_colour colorless
_exptl_crystal_density_diffrn 1.472
_exptl_crystal_density_method 'not measured'
_exptl_crystal_description Plate
_exptl_crystal_F_000 920
_exptl_crystal_size_max 0.6
_exptl_crystal_size_mid 0.25
_exptl_crystal_size_min 0.15
_refine_diff_density_max 0.129
_refine_diff_density_min -0.140
_refine_diff_density_rms 0.032
_refine_ls_abs_structure_details 'Flack H D (1983), Acta Cryst. A39, 876-881'
_refine_ls_abs_structure_Flack 0.090(17)
_refine_ls_extinction_coef 0.00092(12)
_refine_ls_extinction_expression Fc^*^=kFc[1+0.001xFc^2^\l^3^/sin(2\q)]^-1/4^
_refine_ls_extinction_method SHELXL
_refine_ls_goodness_of_fit_ref 1.078
_refine_ls_hydrogen_treatment mixed
_refine_ls_matrix_type full
_refine_ls_number_parameters 122
_refine_ls_number_reflns 1840
_refine_ls_number_restraints 106
_refine_ls_restrained_S_all 1.050
_refine_ls_R_factor_all 0.0111
_refine_ls_R_factor_gt 0.0111
_refine_ls_shift/su_max 0.002
_refine_ls_shift/su_mean 0.000
_refine_ls_structure_factor_coef Fsqd
_refine_ls_weighting_details 'calc w=1/[\s^2^(Fo^2^)+(0.0150P)^2^+0.4895P] where P=(Fo^2^+2Fc^2^)/3'
_refine_ls_weighting_scheme calc
_refine_ls_wR_factor_gt 0.0296
_refine_ls_wR_factor_ref 0.0297
_reflns_number_gt 1834
_reflns_number_total 1840
_reflns_threshold_expression >2sigma(I)
_cod_data_source_file om050735isi20050825_013802.cif
_cod_data_source_block nol251
_cod_depositor_comments
;
The following automatic conversions were performed:

'_symmetry_cell_setting' value 'Orthorhombic' changed to
'orthorhombic' according to
/home/saulius/struct/CIF-dictionaries/cif_core.dic dictionary named
'cif_core.dic' version 2.4.1 from
2010-06-29.

'_exptl_absorpt_correction_type' value 'Empirical'
changed to 'empirical' according to
/home/saulius/struct/CIF-dictionaries/cif_core.dic dictionary named
'cif_core.dic' version 2.4.1 from 2010-06-29.

Automatic conversion script
Id: cif_fix_values 1715 2011-07-08 13:25:40Z adriana 

2021-08-27
Z value and formula fixed to values more according to usual
chemical conventions.                 miguel
;
_cod_original_formula_sum 'C42 H52 Ag2 Cl2 N4'
_cod_original_formula_weight 899.52
_cod_original_formula_units_Z 2
_cod_original_sg_symbol_H-M Cmc2(1)
_cod_database_code 4076180

loop_
_symmetry_equiv_pos_as_xyz
'x, y, z'
'-x, -y, z+1/2'
'-x, y, z'
'x, -y, z+1/2'
'x+1/2, y+1/2, z'
'-x+1/2, -y+1/2, z+1/2'
'-x+1/2, y+1/2, z'
'x+1/2, -y+1/2, z+1/2'

loop_
_atom_site_label
_atom_site_type_symbol
_atom_site_fract_x
_atom_site_fract_y
_atom_site_fract_z
_atom_site_U_iso_or_equiv
_atom_site_adp_type
_atom_site_occupancy
_atom_site_symmetry_multiplicity
_atom_site_calc_flag
_atom_site_refinement_flags
Ag1 Ag 0.5000 0.045004(11) 0.23688(2) 0.02255(6) Uani 1 2 d SU
C1 C 0.5000 -0.16552(19) 0.1955(2) 0.0209(4) Uani 1 2 d SU
Cl1 Cl 0.5000 0.28485(5) 0.25769(6) 0.03087(15) Uani 1 2 d SU
N2 N 0.55137(6) -0.24104(12) 0.16922(13) 0.0241(2) Uani 1 1 d U
C2 C 0.53627(7) -0.37971(15) 0.11574(17) 0.0290(3) Uani 1 1 d U
H2A H 0.5534 -0.4531 0.1746 0.035 Uiso 1 1 calc R
H2B H 0.5534 -0.3920 0.0238 0.035 Uiso 1 1 calc R
C3 C 0.61580(7) -0.20189(14) 0.19938(15) 0.0229(3) Uani 1 1 d U
C4 C 0.65154(7) -0.13188(15) 0.10232(16) 0.0263(3) Uani 1 1 d U
C5 C 0.71396(8) -0.09819(16) 0.13380(17) 0.0303(3) Uani 1 1 d U
H5 H 0.7387 -0.0488 0.0700 0.036 Uiso 1 1 calc R
C6 C 0.74141(7) -0.13456(14) 0.2559(2) 0.0303(4) Uani 1 1 d U
C7 C 0.70451(8) -0.20378(18) 0.34906(17) 0.0322(3) Uani 1 1 d U
H7 H 0.7229 -0.2290 0.4328 0.039 Uiso 1 1 calc R
C8 C 0.64121(8) -0.23777(16) 0.32406(16) 0.0273(3) Uani 1 1 d U
C9 C 0.60126(9) -0.30759(19) 0.42980(18) 0.0391(4) Uani 1 1 d U
H9A H 0.5663 -0.2465 0.4562 0.059 Uiso 1 1 calc R
H9B H 0.6276 -0.3281 0.5085 0.059 Uiso 1 1 calc R
H9C H 0.5839 -0.3936 0.3935 0.059 Uiso 1 1 calc R
C10 C 0.81006(8) -0.0993(2) 0.2854(2) 0.0464(5) Uani 1 1 d U
H10A H 0.8158 -0.0889 0.3826 0.070 Uiso 1 1 calc R
H10B H 0.8212 -0.0128 0.2404 0.070 Uiso 1 1 calc R
H10C H 0.8376 -0.1734 0.2523 0.070 Uiso 1 1 calc R
C11 C 0.62253(10) -0.09360(19) -0.03078(18) 0.0395(4) Uani 1 1 d U
H11A H 0.5984 -0.1721 -0.0661 0.059 Uiso 1 1 calc R
H11B H 0.6563 -0.0690 -0.0943 0.059 Uiso 1 1 calc R
H11C H 0.5940 -0.0148 -0.0187 0.059 Uiso 1 1 calc R

loop_
_atom_site_aniso_label
_atom_site_aniso_U_11
_atom_site_aniso_U_22
_atom_site_aniso_U_33
_atom_site_aniso_U_23
_atom_site_aniso_U_13
_atom_site_aniso_U_12
Ag1 0.02414(8) 0.01616(7) 0.02736(8) -0.00083(7) 0.000 0.000
C1 0.0195(9) 0.0197(9) 0.0234(11) 0.0040(7) 0.000 0.000
Cl1 0.0429(3) 0.0174(2) 0.0323(4) 0.0005(2) 0.000 0.000
N2 0.0210(6) 0.0154(5) 0.0359(7) -0.0004(5) 0.0003(5) -0.0021(5)
C2 0.0278(8) 0.0150(7) 0.0441(9) -0.0015(6) 0.0006(7) -0.0005(6)
C3 0.0184(6) 0.0173(6) 0.0328(8) -0.0019(5) 0.0012(6) 0.0001(5)
C4 0.0265(7) 0.0210(7) 0.0316(7) 0.0005(6) 0.0016(6) 0.0001(6)
C5 0.0257(8) 0.0257(8) 0.0395(8) -0.0016(7) 0.0079(7) -0.0039(6)
C6 0.0228(6) 0.0266(7) 0.0414(11) -0.0107(8) -0.0021(8) 0.0021(5)
C7 0.0299(8) 0.0337(9) 0.0331(8) -0.0022(7) -0.0050(7) 0.0054(7)
C8 0.0256(8) 0.0261(8) 0.0301(8) 0.0010(6) 0.0036(6) 0.0029(6)
C9 0.0382(10) 0.0455(10) 0.0337(9) 0.0088(8) 0.0040(7) -0.0006(8)
C10 0.0264(8) 0.0505(11) 0.0623(12) -0.0087(9) -0.0034(8) -0.0035(8)
C11 0.0403(11) 0.0394(10) 0.0388(10) 0.0134(8) -0.0017(7) -0.0087(8)

loop_
_atom_type_symbol
_atom_type_description
_atom_type_scat_dispersion_real
_atom_type_scat_dispersion_imag
_atom_type_scat_source
C C 0.0033 0.0016 'International Tables Vol C Tables 4.2.6.8 and 6.1.1.4'
H H 0.0000 0.0000 'International Tables Vol C Tables 4.2.6.8 and 6.1.1.4'
N N 0.0061 0.0033 'International Tables Vol C Tables 4.2.6.8 and 6.1.1.4'
Cl Cl 0.1484 0.1585 'International Tables Vol C Tables 4.2.6.8 and 6.1.1.4'
Ag Ag -0.8971 1.1015 'International Tables Vol C Tables 4.2.6.8 and 6.1.1.4'

loop_
_geom_angle_atom_site_label_1
_geom_angle_atom_site_label_2
_geom_angle_atom_site_label_3
_geom_angle
_geom_angle_site_symmetry_1
_geom_angle_site_symmetry_3
C1 Ag1 Cl1 173.70(6) . .
N2 C1 N2 108.51(17) 3_655 .
N2 C1 Ag1 125.32(8) 3_655 .
N2 C1 Ag1 125.32(8) . .
C1 N2 C3 125.33(12) . .
C1 N2 C2 113.34(12) . .
C3 N2 C2 121.10(11) . .
N2 C2 C2 102.38(7) . 3_655
C8 C3 C4 121.91(13) . .
C8 C3 N2 118.72(13) . .
C4 C3 N2 119.35(13) . .
C5 C4 C3 117.81(15) . .
C5 C4 C11 121.60(15) . .
C3 C4 C11 120.59(15) . .
C6 C5 C4 122.00(15) . .
C7 C6 C5 118.40(14) . .
C7 C6 C10 121.02(18) . .
C5 C6 C10 120.58(17) . .
C6 C7 C8 122.10(16) . .
C3 C8 C7 117.76(14) . .
C3 C8 C9 121.26(14) . .
C7 C8 C9 120.96(16) . .

loop_
_geom_bond_atom_site_label_1
_geom_bond_atom_site_label_2
_geom_bond_distance
_geom_bond_site_symmetry_2
Ag1 C1 2.0832(19) .
Ag1 Cl1 2.3358(5) .
C1 N2 1.3316(16) 3_655
C1 N2 1.3316(16) .
N2 C3 1.4394(18) .
N2 C2 1.4810(19) .
C2 C2 1.526(3) 3_655
C3 C8 1.395(2) .
C3 C4 1.400(2) .
C4 C5 1.389(2) .
C4 C11 1.504(2) .
C5 C6 1.390(3) .
C6 C7 1.383(3) .
C6 C10 1.513(2) .
C7 C8 1.394(2) .
C8 C9 1.507(2) .
